data_1520919
loop_
_publ_author_name
'Cario, L.'
'Lafond, A.'
'Palvadeau, P.'
'Deudon, C.'
'Meerschaut, A.'

_publ_section_title
;
 Evidence of a mixed-valence state for europium in the misfit layer
 compound [(Eu S)1.5]1.15 Nb S2 by means of a superspace structural
 determination, Mossbauer spectroscopy, and magnetic measurements
;
_journal_name_full 'Journal of Solid State Chemistry'
_journal_page_first 58
_journal_page_last 67
_journal_volume 147
_journal_year 1999
_chemical_formula_sum 'Nb S2'
_space_group_IT_number 38
_symmetry_space_group_name_Hall 'C -2 -2'
_symmetry_space_group_name_H-M 'C m 2 m'
_cell_angle_alpha 90
_cell_angle_beta 90
_cell_angle_gamma 90
_cell_formula_units_Z 2
_cell_length_a 3.3243
_cell_length_b 5.7844
_cell_length_c 14.811
_cell_volume 284.802
_citation_journal_id_ASTM JSSCBI
_cod_data_source_file Cario_JSSCBI_1999_661.cif
_cod_data_source_block Nb1S2
_cod_original_cell_volume 284.8019
_cod_original_sg_symbol_Hall 'A 2 -2 (y,z,x)'
_cod_original_formula_sum 'Nb1 S2'
_cod_database_code 1520919

loop_
_symmetry_equiv_pos_as_xyz
x,y,z
-x,y,-z
x,y,-z
-x,y,z
x+1/2,y+1/2,z
-x+1/2,y+1/2,-z
x+1/2,y+1/2,-z
-x+1/2,y+1/2,z

loop_
_atom_site_label
_atom_site_type_symbol
_atom_site_fract_x
_atom_site_fract_y
_atom_site_fract_z
_atom_site_occupancy
_atom_site_U_iso_or_equiv
S1 S 0 0.253 0.39474 1 0.0
Nb1 Nb 0 -0.0798 0.5 1 0.0
